data_6000075
loop_
_publ_author_name
'Ingle, S. G.'
'Patil, N. M.'

_publ_section_title
;
 New ferroelectric Ba~5~Ti~2~O~7~Cl~4~
;
_journal_coden_ASTM JAPNDE
_journal_name_full
;
 Japanese Journal of Applied Physics, Part 1: Regular Papers,
 Brief Communications & Review Papers
;
_journal_page_first 2670
_journal_page_last 2674
_journal_paper_doi 10.1143/JJAP.39.2670
_journal_volume 39
_journal_year 2000
_chemical_formula_sum 'Ba5 Cl4 O7 Ti2'
_space_group_name_H-M_alt 'P m c 21'
_cell_angle_alpha 90.000
_cell_angle_beta 90.000
_cell_angle_gamma 90.000
_cell_length_a 8.5260
_cell_length_b 7.6080
_cell_length_c 11.6960
_cell_volume 758.67
_cod_database_code 6000075

loop_
_atom_site_label
_atom_site_fract_x
_atom_site_fract_y
_atom_site_fract_z
? ? ? ?
